data_2211152
loop_
_publ_author_name
'Guang-You Zhang'
'Wan-Hui Wang'
'Jian-Guo Chang'
'Hai-Min Zhang'

_publ_section_title
(+-)-2,4-Dichloro-6-{(<i>RS</i>)-phenyl[(1<i>RS</i>)-1,2,3,4-tetrahydronaphthalen-1-ylamino]methyl}phenol
_journal_coeditor_code OB2082
_journal_issue 11
_journal_name_full 'Acta Crystallographica Section E'
_journal_page_first o5288
_journal_page_last o5289
_journal_paper_doi 10.1107/S1600536806044047
_journal_volume 62
_journal_year 2006
_chemical_formula_iupac 'C23 H21 Cl2 N O'
_chemical_formula_moiety 'C23 H21 Cl2 N O'
_chemical_formula_sum 'C23 H21 Cl2 N O'
_chemical_formula_weight 398.31
_chemical_melting_point .475E-305
_chemical_name_systematic
;
(+-)-2,4-Dichloro-6-{(RS)-phenyl[(1RS)-1,2,3,4-
tetrahydronaphthalen-1-ylamino]methyl}phenol
;
_space_group_IT_number 2
_symmetry_cell_setting triclinic
_symmetry_space_group_name_Hall '-P 1'
_symmetry_space_group_name_H-M 'P -1'
_atom_sites_solution_hydrogens geom
_atom_sites_solution_primary direct
_atom_sites_solution_secondary difmap
_audit_creation_method SHELXL-97
_cell_angle_alpha 106.943(2)
_cell_angle_beta 107.763(2)
_cell_angle_gamma 103.657(2)
_cell_formula_units_Z 2
_cell_length_a 9.3022(8)
_cell_length_b 10.0796(8)
_cell_length_c 12.4308(16)
_cell_measurement_reflns_used 1646
_cell_measurement_temperature 298(2)
_cell_measurement_theta_max 23.926
_cell_measurement_theta_min 2.461
_cell_volume 991.92(17)
_computing_cell_refinement 'SAINT (Bruker, 1997)'
_computing_data_collection 'SMART (Bruker, 1997)'
_computing_data_reduction SAINT
_computing_molecular_graphics 'PLATON (Spek, 2003)'
_computing_publication_material 'SHELXTL (Bruker, 2001)'
_computing_structure_refinement 'SHELXL97 (Sheldrick, 1997)'
_computing_structure_solution 'SHELXS97 (Sheldrick, 1997)'
_diffrn_ambient_temperature 298(2)
_diffrn_measured_fraction_theta_full 0.995
_diffrn_measured_fraction_theta_max 0.995
_diffrn_measurement_device_type 'Bruker SMART APEX2 CCD area-detector'
_diffrn_measurement_method '\f and \w'
_diffrn_radiation_monochromator graphite
_diffrn_radiation_source 'fine-focus sealed tube'
_diffrn_radiation_type MoK\a
_diffrn_radiation_wavelength 0.71073
_diffrn_reflns_av_R_equivalents 0.0133
_diffrn_reflns_av_sigmaI/netI 0.0289
_diffrn_reflns_limit_h_max 10
_diffrn_reflns_limit_h_min -11
_diffrn_reflns_limit_k_max 11
_diffrn_reflns_limit_k_min -8
_diffrn_reflns_limit_l_max 14
_diffrn_reflns_limit_l_min -14
_diffrn_reflns_number 5083
_diffrn_reflns_theta_full 25.02
_diffrn_reflns_theta_max 25.02
_diffrn_reflns_theta_min 1.87
_exptl_absorpt_coefficient_mu 0.340
_exptl_absorpt_correction_T_max 0.9508
_exptl_absorpt_correction_T_min 0.7846
_exptl_absorpt_correction_type multi-scan
_exptl_absorpt_process_details '(SADABS; Bruker, 1997)'
_exptl_crystal_colour colourless
_exptl_crystal_density_diffrn 1.334
_exptl_crystal_density_method 'not measured'
_exptl_crystal_description block
_exptl_crystal_F_000 416
_exptl_crystal_size_max 0.55
_exptl_crystal_size_mid 0.23
_exptl_crystal_size_min 0.15
_refine_diff_density_max 0.273
_refine_diff_density_min -0.208
_refine_ls_extinction_method none
_refine_ls_goodness_of_fit_ref 1.002
_refine_ls_hydrogen_treatment constr
_refine_ls_matrix_type full
_refine_ls_number_parameters 244
_refine_ls_number_reflns 3464
_refine_ls_number_restraints 0
_refine_ls_restrained_S_all 1.002
_refine_ls_R_factor_all 0.0623
_refine_ls_R_factor_gt 0.0441
_refine_ls_shift/su_max 0.000
_refine_ls_shift/su_mean 0.000
_refine_ls_structure_factor_coef Fsqd
_refine_ls_weighting_details 'calc w=1/[\s^2^(Fo^2^)+(0.1P)^2^+0.045P] where P=(Fo^2^+2Fc^2^)/3'
_refine_ls_weighting_scheme calc
_refine_ls_wR_factor_gt 0.1336
_refine_ls_wR_factor_ref 0.1523
_reflns_number_gt 2599
_reflns_number_total 3464
_reflns_threshold_expression I>2\s(I)
_cod_data_source_file ob2082.cif
_cod_data_source_block I
_cod_original_sg_symbol_H-M P-1
_cod_database_code 2211152
_cod_database_fobs_code 2211152

loop_
_symmetry_equiv_pos_as_xyz
'x, y, z'
'-x, -y, -z'

loop_
_atom_site_type_symbol
_atom_site_label
_atom_site_fract_x
_atom_site_fract_y
_atom_site_fract_z
_atom_site_U_iso_or_equiv
_atom_site_adp_type
_atom_site_calc_flag
_atom_site_refinement_flags
_atom_site_occupancy
Cl Cl1 0.29306(8) -0.08850(7) 0.21970(6) 0.0628(2) Uani d . 1
Cl Cl2 0.89436(9) 0.28816(10) 0.36061(7) 0.0841(3) Uani d . 1
O O1 0.30884(19) 0.1060(2) 0.44869(16) 0.0615(5) Uani d . 1
H H1 0.3168 0.1640 0.5140 0.092 Uiso calc R 1
N N1 0.4687(2) 0.2926(2) 0.67570(17) 0.0462(5) Uani d . 1
H H1A 0.5364 0.2488 0.7112 0.055 Uiso d R 1
C C1 0.4469(3) 0.1510(3) 0.4334(2) 0.0465(6) Uani d . 1
C C2 0.4592(3) 0.0672(3) 0.3281(2) 0.0468(6) Uani d . 1
C C3 0.5960(3) 0.1070(3) 0.3054(2) 0.0525(6) Uani d . 1
H H3 0.6027 0.0485 0.2351 0.063 Uiso calc R 1
C C4 0.7217(3) 0.2352(3) 0.3893(2) 0.0548(6) Uani d . 1
C C5 0.7133(3) 0.3232(3) 0.4940(2) 0.0513(6) Uani d . 1
H H5 0.7997 0.4102 0.5490 0.062 Uiso calc R 1
C C6 0.5758(3) 0.2823(3) 0.5176(2) 0.0443(5) Uani d . 1
C C7 0.5551(3) 0.3841(3) 0.6254(2) 0.0455(5) Uani d . 1
H H7 0.4822 0.4308 0.5904 0.055 Uiso calc R 1
C C8 0.7087(3) 0.5103(3) 0.7211(2) 0.0446(5) Uani d . 1
C C9 0.7285(3) 0.6535(3) 0.7344(2) 0.0593(7) Uani d . 1
H H9 0.6460 0.6730 0.6844 0.071 Uiso calc R 1
C C10 0.8679(4) 0.7702(3) 0.8200(3) 0.0742(8) Uani d . 1
H H10 0.8791 0.8667 0.8264 0.089 Uiso calc R 1
C C11 0.9891(4) 0.7437(3) 0.8950(3) 0.0696(8) Uani d . 1
H H11 1.0824 0.8223 0.9535 0.084 Uiso calc R 1
C C12 0.9732(3) 0.6012(4) 0.8839(3) 0.0724(9) Uani d . 1
H H12 1.0559 0.5829 0.9349 0.087 Uiso calc R 1
C C13 0.8337(3) 0.4842(3) 0.7967(3) 0.0648(7) Uani d . 1
H H13 0.8239 0.3875 0.7888 0.078 Uiso calc R 1
C C14 0.4045(3) 0.3720(3) 0.7611(2) 0.0512(6) Uani d . 1
H H14 0.4784 0.4754 0.8070 0.061 Uiso calc R 1
C C15 0.2378(4) 0.3694(4) 0.6881(3) 0.0772(9) Uani d . 1
H H15A 0.2115 0.4439 0.7400 0.093 Uiso calc R 1
H H15B 0.2405 0.3945 0.6189 0.093 Uiso calc R 1
C C16 0.1074(3) 0.2183(4) 0.6413(3) 0.0875(11) Uani d . 1
H H16A 0.0043 0.2197 0.5929 0.105 Uiso calc R 1
H H16B 0.1327 0.1436 0.5886 0.105 Uiso calc R 1
C C17 0.0953(4) 0.1791(4) 0.7455(3) 0.0897(11) Uani d . 1
H H17A 0.0278 0.0754 0.7136 0.108 Uiso calc R 1
H H17B 0.0428 0.2378 0.7848 0.108 Uiso calc R 1
C C18 0.2564(3) 0.2044(3) 0.8403(3) 0.0619(7) Uani d . 1
C C19 0.2627(4) 0.1360(4) 0.9235(3) 0.0805(9) Uani d . 1
H H19 0.1672 0.0730 0.9175 0.097 Uiso calc R 1
C C20 0.4053(5) 0.1593(4) 1.0132(3) 0.0868(10) Uani d . 1
H H20 0.4064 0.1111 1.0667 0.104 Uiso calc R 1
C C21 0.5468(4) 0.2531(4) 1.0248(3) 0.0767(9) Uani d . 1
H H21 0.6441 0.2697 1.0864 0.092 Uiso calc R 1
C C22 0.5442(3) 0.3228(3) 0.9446(2) 0.0578(7) Uani d . 1
H H22 0.6406 0.3876 0.9534 0.069 Uiso calc R 1
C C23 0.4001(3) 0.2986(3) 0.8503(2) 0.0475(6) Uani d . 1

loop_
_atom_site_aniso_label
_atom_site_aniso_U_11
_atom_site_aniso_U_22
_atom_site_aniso_U_33
_atom_site_aniso_U_12
_atom_site_aniso_U_13
_atom_site_aniso_U_23
Cl1 0.0575(4) 0.0520(4) 0.0568(4) 0.0150(3) 0.0133(3) 0.0057(3)
Cl2 0.0654(5) 0.1108(7) 0.0754(5) 0.0164(4) 0.0438(4) 0.0311(5)
O1 0.0427(10) 0.0640(11) 0.0568(11) 0.0052(8) 0.0207(8) 0.0057(9)
N1 0.0436(11) 0.0490(11) 0.0467(11) 0.0158(9) 0.0205(9) 0.0179(9)
C1 0.0394(12) 0.0519(14) 0.0452(13) 0.0163(11) 0.0137(10) 0.0184(11)
C2 0.0464(13) 0.0460(13) 0.0434(13) 0.0181(11) 0.0129(10) 0.0155(11)
C3 0.0548(15) 0.0605(16) 0.0449(13) 0.0254(13) 0.0204(12) 0.0201(12)
C4 0.0497(14) 0.0725(17) 0.0513(14) 0.0214(13) 0.0264(12) 0.0306(13)
C5 0.0448(13) 0.0544(15) 0.0477(14) 0.0111(11) 0.0154(11) 0.0193(12)
C6 0.0435(12) 0.0482(13) 0.0403(12) 0.0158(10) 0.0153(10) 0.0182(10)
C7 0.0421(12) 0.0465(13) 0.0449(13) 0.0138(10) 0.0151(10) 0.0181(11)
C8 0.0421(12) 0.0497(14) 0.0401(12) 0.0133(10) 0.0163(10) 0.0181(10)
C9 0.0572(15) 0.0533(16) 0.0628(16) 0.0201(12) 0.0174(13) 0.0236(13)
C10 0.073(2) 0.0434(15) 0.089(2) 0.0118(14) 0.0256(18) 0.0160(15)
C11 0.0591(17) 0.0646(19) 0.0528(15) -0.0050(14) 0.0149(13) 0.0092(13)
C12 0.0458(15) 0.091(2) 0.0654(17) 0.0079(14) 0.0054(13) 0.0419(17)
C13 0.0484(15) 0.0601(16) 0.0768(18) 0.0114(13) 0.0119(13) 0.0349(14)
C14 0.0476(14) 0.0519(14) 0.0562(14) 0.0183(11) 0.0262(12) 0.0177(12)
C15 0.0671(19) 0.107(3) 0.088(2) 0.0507(19) 0.0383(17) 0.056(2)
C16 0.0432(16) 0.136(3) 0.082(2) 0.0325(19) 0.0189(15) 0.046(2)
C17 0.0454(16) 0.121(3) 0.099(2) 0.0170(17) 0.0271(17) 0.051(2)
C18 0.0527(15) 0.0694(18) 0.0667(17) 0.0182(13) 0.0313(14) 0.0261(14)
C19 0.078(2) 0.092(2) 0.084(2) 0.0211(18) 0.0455(19) 0.0447(19)
C20 0.106(3) 0.104(3) 0.077(2) 0.044(2) 0.052(2) 0.051(2)
C21 0.077(2) 0.105(2) 0.0488(16) 0.0444(19) 0.0225(15) 0.0243(17)
C22 0.0524(14) 0.0647(16) 0.0465(14) 0.0189(13) 0.0199(12) 0.0104(12)
C23 0.0471(13) 0.0502(14) 0.0463(13) 0.0208(11) 0.0237(11) 0.0124(11)

loop_
_atom_type_symbol
_atom_type_description
_atom_type_scat_dispersion_real
_atom_type_scat_dispersion_imag
_atom_type_scat_source
C C 0.0033 0.0016 'International Tables Vol C Tables 4.2.6.8 and 6.1.1.4'
H H 0.0000 0.0000 'International Tables Vol C Tables 4.2.6.8 and 6.1.1.4'
N N 0.0061 0.0033 'International Tables Vol C Tables 4.2.6.8 and 6.1.1.4'
O O 0.0106 0.0060 'International Tables Vol C Tables 4.2.6.8 and 6.1.1.4'
Cl Cl 0.1484 0.1585 'International Tables Vol C Tables 4.2.6.8 and 6.1.1.4'

loop_
_geom_angle_atom_site_label_1
_geom_angle_atom_site_label_2
_geom_angle_atom_site_label_3
_geom_angle
C1 O1 H1 109.5
C7 N1 C14 115.19(18)
C7 N1 H1A 107.8
C14 N1 H1A 112.5
O1 C1 C2 118.8(2)
O1 C1 C6 122.2(2)
C2 C1 C6 118.9(2)
C3 C2 C1 122.2(2)
C3 C2 Cl1 119.50(19)
C1 C2 Cl1 118.28(18)
C4 C3 C2 118.2(2)
C4 C3 H3 120.9
C2 C3 H3 120.9
C3 C4 C5 121.6(2)
C3 C4 Cl2 118.63(19)
C5 C4 Cl2 119.8(2)
C4 C5 C6 120.3(2)
C4 C5 H5 119.8
C6 C5 H5 119.8
C5 C6 C1 118.9(2)
C5 C6 C7 121.7(2)
C1 C6 C7 119.1(2)
N1 C7 C8 114.22(18)
N1 C7 C6 109.03(18)
C8 C7 C6 114.74(18)
N1 C7 H7 106.0
C8 C7 H7 106.0
C6 C7 H7 106.0
C9 C8 C13 118.0(2)
C9 C8 C7 120.6(2)
C13 C8 C7 121.4(2)
C8 C9 C10 121.7(3)
C8 C9 H9 119.2
C10 C9 H9 119.2
C11 C10 C9 119.9(3)
C11 C10 H10 120.1
C9 C10 H10 120.1
C10 C11 C12 119.9(3)
C10 C11 H11 120.1
C12 C11 H11 120.1
C11 C12 C13 120.0(3)
C11 C12 H12 120.0
C13 C12 H12 120.0
C12 C13 C8 120.5(3)
C12 C13 H13 119.8
C8 C13 H13 119.8
N1 C14 C23 108.07(19)
N1 C14 C15 110.1(2)
C23 C14 C15 112.1(2)
N1 C14 H14 108.8
C23 C14 H14 108.8
C15 C14 H14 108.8
C16 C15 C14 111.8(3)
C16 C15 H15A 109.2
C14 C15 H15A 109.2
C16 C15 H15B 109.2
C14 C15 H15B 109.2
H15A C15 H15B 107.9
C17 C16 C15 110.6(3)
C17 C16 H16A 109.5
C15 C16 H16A 109.5
C17 C16 H16B 109.5
C15 C16 H16B 109.5
H16A C16 H16B 108.1
C16 C17 C18 113.5(2)
C16 C17 H17A 108.9
C18 C17 H17A 108.9
C16 C17 H17B 108.9
C18 C17 H17B 108.9
H17A C17 H17B 107.7
C23 C18 C19 118.6(3)
C23 C18 C17 121.7(3)
C19 C18 C17 119.6(3)
C20 C19 C18 121.6(3)
C20 C19 H19 119.2
C18 C19 H19 119.2
C19 C20 C21 120.2(3)
C19 C20 H20 119.9
C21 C20 H20 119.9
C20 C21 C22 119.5(3)
C20 C21 H21 120.3
C22 C21 H21 120.3
C21 C22 C23 121.5(3)
C21 C22 H22 119.3
C23 C22 H22 119.3
C18 C23 C22 118.6(2)
C18 C23 C14 121.9(2)
C22 C23 C14 119.4(2)

loop_
_geom_bond_atom_site_label_1
_geom_bond_atom_site_label_2
_geom_bond_distance
Cl1 C2 1.737(2)
Cl2 C4 1.745(2)
O1 C1 1.347(3)
O1 H1 0.8200
N1 C7 1.477(3)
N1 C14 1.497(3)
N1 H1A 0.9274
C1 C2 1.391(3)
C1 C6 1.401(3)
C2 C3 1.379(3)
C3 C4 1.372(3)
C3 H3 0.9300
C4 C5 1.382(4)
C5 C6 1.394(3)
C5 H5 0.9300
C6 C7 1.528(3)
C7 C8 1.516(3)
C7 H7 0.9800
C8 C9 1.364(3)
C8 C13 1.388(3)
C9 C10 1.380(4)
C9 H9 0.9300
C10 C11 1.363(4)
C10 H10 0.9300
C11 C12 1.370(4)
C11 H11 0.9300
C12 C13 1.387(4)
C12 H12 0.9300
C13 H13 0.9300
C14 C23 1.506(3)
C14 C15 1.529(4)
C14 H14 0.9800
C15 C16 1.520(5)
C15 H15A 0.9700
C15 H15B 0.9700
C16 C17 1.488(4)
C16 H16A 0.9700
C16 H16B 0.9700
C17 C18 1.506(4)
C17 H17A 0.9700
C17 H17B 0.9700
C18 C23 1.390(3)
C18 C19 1.394(4)
C19 C20 1.363(5)
C19 H19 0.9300
C20 C21 1.366(5)
C20 H20 0.9300
C21 C22 1.374(4)
C21 H21 0.9300
C22 C23 1.397(3)
C22 H22 0.9300

loop_
_geom_hbond_atom_site_label_D
_geom_hbond_atom_site_label_H
_geom_hbond_atom_site_label_A
_geom_hbond_site_symmetry_A
_geom_hbond_distance_DH
_geom_hbond_distance_HA
_geom_hbond_distance_DA
_geom_hbond_angle_DHA
O1 H1 N1 . 0.82 1.90 2.596(3) 142
N1 H1A Cl1 2_656 0.93 2.66 3.576(2) 171

loop_
_geom_torsion_atom_site_label_1
_geom_torsion_atom_site_label_2
_geom_torsion_atom_site_label_3
_geom_torsion_atom_site_label_4
_geom_torsion
O1 C1 C2 C3 179.3(2)
C6 C1 C2 C3 1.8(4)
O1 C1 C2 Cl1 1.7(3)
C6 C1 C2 Cl1 -175.70(17)
C1 C2 C3 C4 -1.2(4)
Cl1 C2 C3 C4 176.30(18)
C2 C3 C4 C5 -0.1(4)
C2 C3 C4 Cl2 -179.11(18)
C3 C4 C5 C6 0.8(4)
Cl2 C4 C5 C6 179.76(18)
C4 C5 C6 C1 -0.1(3)
C4 C5 C6 C7 -173.8(2)
O1 C1 C6 C5 -178.5(2)
C2 C1 C6 C5 -1.1(3)
O1 C1 C6 C7 -4.6(3)
C2 C1 C6 C7 172.7(2)
C14 N1 C7 C8 64.2(3)
C14 N1 C7 C6 -166.00(18)
C5 C6 C7 N1 -144.8(2)
C1 C6 C7 N1 41.6(3)
C5 C6 C7 C8 -15.2(3)
C1 C6 C7 C8 171.1(2)
N1 C7 C8 C9 -122.7(2)
C6 C7 C8 C9 110.3(3)
N1 C7 C8 C13 57.9(3)
C6 C7 C8 C13 -69.0(3)
C13 C8 C9 C10 0.0(4)
C7 C8 C9 C10 -179.4(2)
C8 C9 C10 C11 -0.9(5)
C9 C10 C11 C12 1.0(5)
C10 C11 C12 C13 -0.2(5)
C11 C12 C13 C8 -0.7(4)
C9 C8 C13 C12 0.8(4)
C7 C8 C13 C12 -179.8(2)
C7 N1 C14 C23 -151.31(19)
C7 N1 C14 C15 85.9(3)
N1 C14 C15 C16 75.5(3)
C23 C14 C15 C16 -44.8(3)
C14 C15 C16 C17 61.3(4)
C15 C16 C17 C18 -47.3(4)
C16 C17 C18 C23 20.0(5)
C16 C17 C18 C19 -162.2(3)
C23 C18 C19 C20 -0.1(5)
C17 C18 C19 C20 -178.0(3)
C18 C19 C20 C21 1.0(5)
C19 C20 C21 C22 -0.5(5)
C20 C21 C22 C23 -0.8(4)
C19 C18 C23 C22 -1.2(4)
C17 C18 C23 C22 176.6(3)
C19 C18 C23 C14 177.5(2)
C17 C18 C23 C14 -4.6(4)
C21 C22 C23 C18 1.7(4)
C21 C22 C23 C14 -177.1(2)
N1 C14 C23 C18 -104.4(2)
C15 C14 C23 C18 17.2(3)
N1 C14 C23 C22 74.3(3)
C15 C14 C23 C22 -164.1(2)
